data_1557170
loop_
_publ_author_name
'Maeda, Gasper'
'van der Wal, Jelle'
'Gupta, Arvind Kumar'
'Munissi, Joan J. E.'
'Orthaber, Andreas'
'Sunnerhagen, Per'
'Nyandoro, Stephen S.'
'Erd\'elyi, M\'at\'e'

_publ_section_title
;
 Oxygenated Cyclohexene Derivatives and Other Constituents from the Roots
 of <i>Monanthotaxis trichocarpa</i>.
;
_journal_name_full 'Journal of natural products'
_journal_paper_doi 10.1021/acs.jnatprod.9b00363
_journal_year 2020
_chemical_absolute_configuration ad
_chemical_formula_moiety 'C22 H21 Cl O6'
_chemical_formula_sum 'C22 H21 Cl O6'
_chemical_formula_weight 416.84
_space_group_crystal_system monoclinic
_space_group_IT_number 4
_space_group_name_Hall 'P 2yb'
_space_group_name_H-M_alt 'P 1 21 1'
_atom_sites_solution_hydrogens geom
_audit_creation_date 2019-03-26
_audit_creation_method
;
Olex2 1.2
(compiled 2018.05.29 svn.r3508 for OlexSys, GUI svn.r5506)
;
_cell_angle_alpha 90
_cell_angle_beta 96.2910(10)
_cell_angle_gamma 90
_cell_formula_units_Z 2
_cell_length_a 5.9330(5)
_cell_length_b 13.4485(11)
_cell_length_c 12.3282(10)
_cell_measurement_reflns_used 4310
_cell_measurement_temperature 123(2)
_cell_measurement_theta_max 28.58
_cell_measurement_theta_min 2.25
_cell_volume 977.74(14)
_computing_cell_refinement 'SAINT v8.34A (Bruker, 2013)'
_computing_data_reduction 'SAINT v8.34A (Bruker, 2013)'
_computing_molecular_graphics 'Olex2 (Dolomanov et al., 2009)'
_computing_publication_material 'Olex2 (Dolomanov et al., 2009)'
_computing_structure_refinement 'ShelXL (Sheldrick, 2015)'
_computing_structure_solution 'SHELXT 2014/4 (Sheldrick, 2014)'
_diffrn_ambient_temperature 123.15
_diffrn_measured_fraction_theta_full 1.000
_diffrn_measured_fraction_theta_max 0.998
_diffrn_measurement_device_type 'Bruker APEX-II CCD'
_diffrn_measurement_method '\f and \w scans'
_diffrn_radiation_type MoK\a
_diffrn_radiation_wavelength 0.71073
_diffrn_reflns_av_R_equivalents 0.0282
_diffrn_reflns_av_unetI/netI 0.0353
_diffrn_reflns_Laue_measured_fraction_full 1.000
_diffrn_reflns_Laue_measured_fraction_max 0.998
_diffrn_reflns_limit_h_max 8
_diffrn_reflns_limit_h_min -8
_diffrn_reflns_limit_k_max 18
_diffrn_reflns_limit_k_min -18
_diffrn_reflns_limit_l_max 16
_diffrn_reflns_limit_l_min -16
_diffrn_reflns_number 14149
_diffrn_reflns_point_group_measured_fraction_full 1.000
_diffrn_reflns_point_group_measured_fraction_max 0.997
_diffrn_reflns_theta_full 25.242
_diffrn_reflns_theta_max 28.780
_diffrn_reflns_theta_min 1.662
_diffrn_standards_number 0
_exptl_absorpt_coefficient_mu 0.233
_exptl_absorpt_correction_T_max 0.7458
_exptl_absorpt_correction_T_min 0.7123
_exptl_absorpt_correction_type multi-scan
_exptl_absorpt_process_details
'SADABS-2014/5 (Bruker,2014/5) was used for absorption correction. wR2(int) was 0.0767 before and 0.0431 after correction. The Ratio of minimum to maximum transmission is 0.9551. The \l/2 correction factor is 0.00150.'
_exptl_crystal_colour 'clear colourless'
_exptl_crystal_colour_lustre clear
_exptl_crystal_colour_primary colourless
_exptl_crystal_density_diffrn 1.416
_exptl_crystal_description block
_exptl_crystal_F_000 436
_exptl_crystal_size_max 0.2
_exptl_crystal_size_mid 0.2
_exptl_crystal_size_min 0.18
_refine_diff_density_max 0.241
_refine_diff_density_min -0.236
_refine_diff_density_rms 0.041
_refine_ls_abs_structure_details
;
 Flack x determined using 1775 quotients [(I+)-(I-)]/[(I+)+(I-)]
 (Parsons, Flack and Wagner, Acta Cryst. B69 (2013) 249-259).
;
_refine_ls_abs_structure_Flack 0.06(2)
_refine_ls_extinction_method none
_refine_ls_goodness_of_fit_ref 1.045
_refine_ls_hydrogen_treatment constr
_refine_ls_matrix_type full
_refine_ls_number_parameters 300
_refine_ls_number_reflns 5067
_refine_ls_number_restraints 1
_refine_ls_restrained_S_all 1.045
_refine_ls_R_factor_all 0.0483
_refine_ls_R_factor_gt 0.0385
_refine_ls_shift/su_max 0.000
_refine_ls_shift/su_mean 0.000
_refine_ls_structure_factor_coef Fsqd
_refine_ls_weighting_details 'w=1/[\s^2^(Fo^2^)+(0.0339P)^2^+0.2053P] where P=(Fo^2^+2Fc^2^)/3'
_refine_ls_weighting_scheme calc
_refine_ls_wR_factor_gt 0.0808
_refine_ls_wR_factor_ref 0.0855
_reflns_Friedel_coverage 0.919
_reflns_Friedel_fraction_full 0.999
_reflns_Friedel_fraction_max 0.995
_reflns_number_gt 4358
_reflns_number_total 5067
_reflns_threshold_expression 'I > 2\s(I)'
_cod_data_source_file np9b00363_si_002.cif
_cod_data_source_block 2_a
_cod_database_code 1557170
_shelx_shelxl_version_number 2018/3
_shelx_space_group_comment
;
The symmetry employed for this shelxl refinement is uniquely defined
by the following loop, which should always be used as a source of
symmetry information in preference to the above space-group names.
They are only intended as comments.
;
_shelx_estimated_absorpt_t_max 0.959
_shelx_estimated_absorpt_t_min 0.955
_olex2_refinement_description
;
1. Fixed Uiso
 At 1.2 times of:
  All C(H) groups, All C(H,H) groups
 At 1.5 times of:
  All C(H,H,H) groups, All O(H) groups
2. Others
 Fixed Sof: C18(0.5) H18(0.5) C19(0.5) H19(0.5) C18B(0.5) H18B(0.5) C19B(0.5)
 H19B(0.5) H20(0.5) H20A(0.5) C21(0.5) H21(0.5) C22(0.5) H22(0.5) C21B(0.5)
 H21B(0.5) C22B(0.5) H22B(0.5)
3.a Ternary CH refined with riding coordinates:
 C1(H1), C3(H3), C6(H6)
3.b Secondary CH2 refined with riding coordinates:
 C15(H15A,H15B)
3.c Aromatic/amide H refined with riding coordinates:
 C4(H4), C5(H5), C9(H9), C10(H10), C11(H11), C12(H12), C13(H13), C18(H18),
 C19(H19), C18B(H18B), C19B(H19B), C20(H20), C20(H20A), C21(H21), C22(H22),
 C21B(H21B), C22B(H22B)
3.d Idealised Me refined as rotating group:
 C14(H14A,H14B,H14C)
3.e Idealised tetrahedral OH refined as rotating group:
 O1(H1A)
;
_olex2_submission_special_instructions 'No special instructions were received'

loop_
_space_group_symop_operation_xyz
'x, y, z'
'-x, y+1/2, -z'

loop_
_atom_site_label
_atom_site_type_symbol
_atom_site_fract_x
_atom_site_fract_y
_atom_site_fract_z
_atom_site_U_iso_or_equiv
_atom_site_adp_type
_atom_site_occupancy
_atom_site_site_symmetry_order
_atom_site_calc_flag
_atom_site_refinement_flags_posn
_atom_site_refinement_flags_occupancy
_atom_site_disorder_assembly
_atom_site_disorder_group
C1 C 0.3149(4) 0.54216(19) 0.59548(18) 0.0204(5) Uani 1 1 d . . . .
H1 H 0.167964 0.512661 0.563201 0.024 Uiso 1 1 calc R . . .
C2 C 0.3830(4) 0.4960(2) 0.70794(19) 0.0247(5) Uani 1 1 d . . . .
C3 C 0.4021(5) 0.3823(2) 0.6973(2) 0.0305(6) Uani 1 1 d . . . .
H3 H 0.491910 0.356172 0.764637 0.037 Uiso 1 1 calc R . . .
C4 C 0.5160(5) 0.3509(2) 0.6011(2) 0.0342(7) Uani 1 1 d . . . .
H4 H 0.562659 0.283613 0.596856 0.041 Uiso 1 1 calc R . . .
C5 C 0.5554(5) 0.4118(2) 0.5214(2) 0.0306(6) Uani 1 1 d . . . .
H5 H 0.623465 0.385759 0.461196 0.037 Uiso 1 1 calc R . . .
C6 C 0.4977(4) 0.51967(19) 0.52170(18) 0.0225(5) Uani 1 1 d . . . .
H6 H 0.637053 0.558883 0.546561 0.027 Uiso 1 1 calc R . . .
C7 C 0.5578(4) 0.56348(19) 0.34055(19) 0.0231(5) Uani 1 1 d . . . .
C8 C 0.4523(4) 0.60609(19) 0.2356(2) 0.0225(5) Uani 1 1 d . . . .
C9 C 0.5842(5) 0.6109(3) 0.1503(3) 0.0545(11) Uani 1 1 d . . . .
H9 H 0.735460 0.586695 0.159965 0.065 Uiso 1 1 calc R . . .
C10 C 0.4984(6) 0.6506(4) 0.0513(3) 0.0696(14) Uani 1 1 d . . . .
H10 H 0.588518 0.651752 -0.007768 0.084 Uiso 1 1 calc R . . .
C11 C 0.2822(5) 0.6885(3) 0.0382(2) 0.0389(7) Uani 1 1 d . . . .
H11 H 0.223640 0.716794 -0.029655 0.047 Uiso 1 1 calc R . . .
C12 C 0.1514(5) 0.6856(2) 0.1225(2) 0.0292(6) Uani 1 1 d . . . .
H12 H 0.003044 0.713110 0.113554 0.035 Uiso 1 1 calc R . . .
C13 C 0.2345(5) 0.6426(2) 0.2212(2) 0.0277(6) Uani 1 1 d . . . .
H13 H 0.140911 0.638480 0.278834 0.033 Uiso 1 1 calc R . . .
C14 C 0.0784(5) 0.6833(2) 0.5580(2) 0.0338(6) Uani 1 1 d . . . .
H14A H 0.045557 0.656809 0.483881 0.051 Uiso 1 1 calc GR . . .
H14B H 0.083702 0.756119 0.555040 0.051 Uiso 1 1 calc GR . . .
H14C H -0.040771 0.662565 0.602235 0.051 Uiso 1 1 calc GR . . .
C15 C 0.2114(5) 0.5272(3) 0.7850(2) 0.0352(7) Uani 1 1 d . . . .
H15A H 0.219799 0.599850 0.797916 0.042 Uiso 1 1 calc R . . .
H15B H 0.055705 0.510378 0.753057 0.042 Uiso 1 1 calc R . . .
C16 C 0.1018(4) 0.4625(2) 0.95069(19) 0.0235(5) Uani 1 1 d . . . .
C17 C 0.1784(4) 0.40993(19) 1.05350(19) 0.0211(5) Uani 1 1 d . . . .
C18 C 0.0222(18) 0.3838(7) 1.1176(8) 0.033(2) Uani 0.5 1 d . P A 1
H18 H -0.132243 0.400827 1.097710 0.040 Uiso 0.5 1 calc R P A 1
C19 C 0.0837(15) 0.3320(8) 1.2132(7) 0.042(2) Uani 0.5 1 d . P A 1
H19 H -0.031622 0.309755 1.255099 0.051 Uiso 0.5 1 calc R P A 1
C18B C 0.0407(16) 0.4205(6) 1.1416(7) 0.0238(17) Uani 0.5 1 d . P A 2
H18B H -0.094934 0.458542 1.132060 0.029 Uiso 0.5 1 calc R P A 2
C19B C 0.1079(14) 0.3742(6) 1.2420(6) 0.0289(16) Uani 0.5 1 d . P A 2
H19B H 0.026184 0.384218 1.303177 0.035 Uiso 0.5 1 calc R P A 2
C20 C 0.3032(5) 0.3118(2) 1.2490(2) 0.0334(6) Uani 1 1 d . . . .
H20 H 0.344550 0.282644 1.318532 0.040 Uiso 0.5 1 calc R P A 1
H20A H 0.343128 0.275019 1.314074 0.040 Uiso 0.5 1 calc R P A 2
C21 C 0.4728(19) 0.3365(7) 1.1765(10) 0.0258(19) Uani 0.5 1 d . P A 1
H21 H 0.626202 0.317151 1.194764 0.031 Uiso 0.5 1 calc R P A 1
C22 C 0.4111(15) 0.3876(6) 1.0824(7) 0.0246(17) Uani 0.5 1 d . P A 1
H22 H 0.522032 0.407962 1.036976 0.029 Uiso 0.5 1 calc R P A 1
C21B C 0.4261(18) 0.3036(7) 1.1706(10) 0.031(2) Uani 0.5 1 d . P A 2
H21B H 0.561425 0.265326 1.180558 0.038 Uiso 0.5 1 calc R P A 2
C22B C 0.3635(15) 0.3507(6) 1.0692(8) 0.0301(18) Uani 0.5 1 d . P A 2
H22B H 0.453341 0.340612 1.010940 0.036 Uiso 0.5 1 calc R P A 2
O1 O 0.6024(3) 0.53362(15) 0.74309(14) 0.0304(4) Uani 1 1 d . . . .
H1A H 0.650546 0.507711 0.803186 0.046 Uiso 1 1 calc GR . . .
O2 O 0.2898(3) 0.64665(14) 0.60514(14) 0.0261(4) Uani 1 1 d . . . .
O3 O 0.4059(3) 0.55313(13) 0.41371(13) 0.0226(4) Uani 1 1 d . . . .
O4 O 0.7554(3) 0.54211(17) 0.35960(15) 0.0332(5) Uani 1 1 d . . . .
O5 O 0.2677(3) 0.47381(17) 0.88663(14) 0.0361(5) Uani 1 1 d . . . .
O6 O -0.0899(3) 0.49228(17) 0.92663(15) 0.0346(5) Uani 1 1 d . . . .
Cl1 Cl 0.12531(13) 0.32387(7) 0.68446(6) 0.0473(2) Uani 1 1 d . . . .

loop_
_atom_site_aniso_label
_atom_site_aniso_U_11
_atom_site_aniso_U_22
_atom_site_aniso_U_33
_atom_site_aniso_U_23
_atom_site_aniso_U_13
_atom_site_aniso_U_12
C1 0.0201(11) 0.0228(12) 0.0175(10) 0.0024(9) -0.0010(9) 0.0017(10)
C2 0.0203(12) 0.0354(14) 0.0179(11) 0.0046(10) -0.0005(9) 0.0027(11)
C3 0.0248(14) 0.0369(16) 0.0287(14) 0.0124(12) -0.0023(11) -0.0036(12)
C4 0.0368(16) 0.0322(15) 0.0336(15) 0.0048(12) 0.0035(12) 0.0088(12)
C5 0.0304(15) 0.0349(15) 0.0267(13) 0.0025(11) 0.0045(11) 0.0094(12)
C6 0.0203(12) 0.0310(14) 0.0161(11) 0.0044(10) 0.0007(9) 0.0011(10)
C7 0.0234(13) 0.0258(13) 0.0204(11) -0.0017(10) 0.0039(9) -0.0018(10)
C8 0.0246(12) 0.0249(13) 0.0185(11) -0.0019(10) 0.0047(9) -0.0063(10)
C9 0.0233(15) 0.111(4) 0.0305(15) 0.0169(18) 0.0087(12) 0.0051(18)
C10 0.0332(18) 0.151(4) 0.0273(15) 0.029(2) 0.0133(13) 0.004(2)
C11 0.0346(16) 0.059(2) 0.0219(13) 0.0137(14) -0.0011(11) -0.0110(15)
C12 0.0332(15) 0.0290(14) 0.0254(13) 0.0019(11) 0.0029(11) 0.0040(12)
C13 0.0339(14) 0.0294(14) 0.0212(12) 0.0028(11) 0.0098(11) 0.0073(12)
C14 0.0317(15) 0.0303(15) 0.0378(15) -0.0009(12) -0.0029(12) 0.0073(12)
C15 0.0317(14) 0.058(2) 0.0165(11) 0.0107(12) 0.0038(10) 0.0134(14)
C16 0.0244(13) 0.0278(14) 0.0182(11) -0.0005(10) 0.0008(10) 0.0013(10)
C17 0.0241(12) 0.0220(12) 0.0167(11) -0.0010(9) 0.0000(9) 0.0003(10)
C18 0.029(4) 0.037(5) 0.033(5) 0.007(4) 0.006(3) 0.008(4)
C19 0.037(4) 0.061(6) 0.030(4) 0.017(4) 0.010(3) 0.003(5)
C18B 0.021(3) 0.028(4) 0.024(4) 0.003(3) 0.009(3) 0.006(3)
C19B 0.029(3) 0.039(4) 0.020(4) 0.005(3) 0.010(3) -0.002(3)
C20 0.0354(15) 0.0391(16) 0.0250(13) 0.0127(13) 0.0002(11) -0.0018(13)
C21 0.024(4) 0.027(5) 0.026(3) 0.006(4) 0.004(3) -0.002(3)
C22 0.021(4) 0.034(5) 0.019(3) 0.002(3) 0.001(2) -0.005(3)
C21B 0.028(5) 0.031(6) 0.035(4) 0.018(5) 0.003(3) 0.010(4)
C22B 0.028(4) 0.039(5) 0.025(3) 0.002(3) 0.009(3) 0.005(3)
O1 0.0265(10) 0.0424(12) 0.0203(9) 0.0047(8) -0.0062(7) -0.0040(9)
O2 0.0277(9) 0.0226(9) 0.0265(9) -0.0020(8) -0.0035(7) 0.0019(8)
O3 0.0217(9) 0.0300(10) 0.0161(8) 0.0035(7) 0.0023(7) 0.0013(7)
O4 0.0213(9) 0.0486(13) 0.0300(10) 0.0045(9) 0.0039(8) 0.0010(9)
O5 0.0283(10) 0.0621(15) 0.0182(9) 0.0136(9) 0.0046(8) 0.0143(10)
O6 0.0246(10) 0.0512(13) 0.0274(10) 0.0113(9) 0.0005(8) 0.0071(9)
Cl1 0.0413(4) 0.0545(5) 0.0451(4) 0.0096(4) -0.0003(3) -0.0205(4)

loop_
_atom_type_symbol
_atom_type_description
_atom_type_scat_dispersion_real
_atom_type_scat_dispersion_imag
_atom_type_scat_source
C C 0.0033 0.0016 'International Tables Vol C Tables 4.2.6.8 and 6.1.1.4'
H H 0.0000 0.0000 'International Tables Vol C Tables 4.2.6.8 and 6.1.1.4'
Cl Cl 0.1484 0.1585 'International Tables Vol C Tables 4.2.6.8 and 6.1.1.4'
O O 0.0106 0.0060 'International Tables Vol C Tables 4.2.6.8 and 6.1.1.4'

loop_
_geom_angle_atom_site_label_1
_geom_angle_atom_site_label_2
_geom_angle_atom_site_label_3
_geom_angle
C2 C1 H1 109.3
C6 C1 H1 109.3
C6 C1 C2 109.04(19)
O2 C1 H1 109.3
O2 C1 C2 110.2(2)
O2 C1 C6 109.6(2)
C1 C2 C3 109.8(2)
C15 C2 C1 108.9(2)
C15 C2 C3 112.8(2)
O1 C2 C1 105.88(19)
O1 C2 C3 107.8(2)
O1 C2 C15 111.3(2)
C2 C3 H3 108.4
C2 C3 Cl1 111.31(19)
C4 C3 C2 113.2(2)
C4 C3 H3 108.4
C4 C3 Cl1 107.1(2)
Cl1 C3 H3 108.4
C3 C4 H4 118.3
C5 C4 C3 123.4(3)
C5 C4 H4 118.3
C4 C5 H5 118.6
C4 C5 C6 122.9(2)
C6 C5 H5 118.6
C1 C6 H6 109.4
C5 C6 C1 112.0(2)
C5 C6 H6 109.4
O3 C6 C1 105.45(18)
O3 C6 C5 111.2(2)
O3 C6 H6 109.4
O3 C7 C8 111.9(2)
O4 C7 C8 124.7(2)
O4 C7 O3 123.5(2)
C9 C8 C7 117.4(2)
C13 C8 C7 123.3(2)
C13 C8 C9 119.2(3)
C8 C9 H9 119.7
C10 C9 C8 120.5(3)
C10 C9 H9 119.7
C9 C10 H10 120.1
C11 C10 C9 119.8(3)
C11 C10 H10 120.1
C10 C11 H11 119.9
C12 C11 C10 120.2(3)
C12 C11 H11 119.9
C11 C12 H12 119.9
C11 C12 C13 120.2(3)
C13 C12 H12 119.9
C8 C13 C12 120.0(2)
C8 C13 H13 120.0
C12 C13 H13 120.0
H14A C14 H14B 109.5
H14A C14 H14C 109.5
H14B C14 H14C 109.5
O2 C14 H14A 109.5
O2 C14 H14B 109.5
O2 C14 H14C 109.5
C2 C15 H15A 110.3
C2 C15 H15B 110.3
H15A C15 H15B 108.5
O5 C15 C2 107.2(2)
O5 C15 H15A 110.3
O5 C15 H15B 110.3
O5 C16 C17 112.6(2)
O6 C16 C17 124.1(2)
O6 C16 O5 123.4(2)
C18 C17 C16 117.8(5)
C18 C17 C22 121.1(6)
C18B C17 C16 117.0(4)
C22 C17 C16 121.0(4)
C22B C17 C16 124.9(4)
C22B C17 C18B 118.0(6)
C17 C18 H18 119.9
C17 C18 C19 120.2(9)
C19 C18 H18 119.9
C18 C19 H19 118.9
C20 C19 C18 122.2(8)
C20 C19 H19 118.9
C17 C18B H18B 120.2
C19B C18B C17 119.5(7)
C19B C18B H18B 120.2
C18B C19B H19B 121.1
C18B C19B C20 117.7(6)
C20 C19B H19B 121.1
C19 C20 H20 121.4
C19 C20 C21 117.3(6)
C19B C20 H20A 118.9
C21 C20 H20 121.4
C21B C20 C19B 122.2(6)
C21B C20 H20A 118.9
C20 C21 H21 120.0
C22 C21 C20 119.9(9)
C22 C21 H21 120.0
C17 C22 H22 120.6
C21 C22 C17 118.9(7)
C21 C22 H22 120.6
C20 C21B H21B 119.6
C20 C21B C22B 120.9(10)
C22B C21B H21B 119.6
C17 C22B C21B 121.4(8)
C17 C22B H22B 119.3
C21B C22B H22B 119.3
C2 O1 H1A 109.5
C14 O2 C1 114.1(2)
C7 O3 C6 115.69(18)
C16 O5 C15 116.9(2)

loop_
_geom_bond_atom_site_label_1
_geom_bond_atom_site_label_2
_geom_bond_distance
C1 H1 1.0000
C1 C2 1.532(3)
C1 C6 1.520(3)
C1 O2 1.420(3)
C2 C3 1.540(4)
C2 C15 1.525(4)
C2 O1 1.419(3)
C3 H3 1.0000
C3 C4 1.488(4)
C3 Cl1 1.812(3)
C4 H4 0.9500
C4 C5 1.319(4)
C5 H5 0.9500
C5 C6 1.491(4)
C6 H6 1.0000
C6 O3 1.453(3)
C7 C8 1.489(3)
C7 O3 1.350(3)
C7 O4 1.205(3)
C8 C9 1.379(4)
C8 C13 1.376(4)
C9 H9 0.9500
C9 C10 1.378(5)
C10 H10 0.9500
C10 C11 1.373(5)
C11 H11 0.9500
C11 C12 1.363(4)
C12 H12 0.9500
C12 C13 1.388(4)
C13 H13 0.9500
C14 H14A 0.9800
C14 H14B 0.9800
C14 H14C 0.9800
C14 O2 1.413(3)
C15 H15A 0.9900
C15 H15B 0.9900
C15 O5 1.451(3)
C16 C17 1.478(3)
C16 O5 1.337(3)
C16 O6 1.212(3)
C17 C18 1.329(11)
C17 C18B 1.436(9)
C17 C22 1.420(9)
C17 C22B 1.354(10)
C18 H18 0.9500
C18 C19 1.383(14)
C19 H19 0.9500
C19 C20 1.356(9)
C18B H18B 0.9500
C18B C19B 1.403(12)
C19B H19B 0.9500
C19B C20 1.426(9)
C20 H20 0.9500
C20 H20A 0.9500
C20 C21 1.456(10)
C20 C21B 1.278(13)
C21 H21 0.9500
C21 C22 1.363(15)
C22 H22 0.9500
C21B H21B 0.9500
C21B C22B 1.414(15)
C22B H22B 0.9500
O1 H1A 0.8400
